data_2207176
loop_
_publ_author_name
'You, Zhong-Lu'

_publ_section_title {2,4-Dichloro-6-[2-(dimethylamino)ethyliminomethyl]phenolato}thiocyanatocopper(II)
_journal_coeditor_code CI6642
_journal_issue 11
_journal_name_full 'Acta Crystallographica Section E'
_journal_page_first m2226
_journal_page_last m2227
_journal_paper_doi 10.1107/S1600536805031107
_journal_volume 61
_journal_year 2005
_chemical_formula_iupac '[Cu (C11 H12 Cl2 N2 O) (N C S)]'
_chemical_formula_moiety 'C12 H13 Cl2 Cu N3 O S'
_chemical_formula_sum 'C12 H13 Cl2 Cu N3 O S'
_chemical_formula_weight 381.75
_chemical_name_systematic
;
{2,4-Dichloro-6-[2-
(dimethylamino)ethyliminomethyl]phenolato}thiocyanatocopper(II)
;
_space_group_IT_number 62
_symmetry_cell_setting orthorhombic
_symmetry_space_group_name_Hall '-P 2ac 2n'
_symmetry_space_group_name_H-M 'P n m a'
_atom_sites_solution_hydrogens geom
_atom_sites_solution_primary direct
_atom_sites_solution_secondary difmap
_audit_creation_method SHELXL-97
_cell_angle_alpha 90.00
_cell_angle_beta 90.00
_cell_angle_gamma 90.00
_cell_formula_units_Z 4
_cell_length_a 19.301(2)
_cell_length_b 6.9500(10)
_cell_length_c 11.1730(10)
_cell_measurement_reflns_used 1964
_cell_measurement_temperature 298(2)
_cell_measurement_theta_max 21.21
_cell_measurement_theta_min 2.79
_cell_volume 1498.8(3)
_computing_cell_refinement 'SAINT (Bruker, 1998)'
_computing_data_collection 'SMART (Bruker, 1998)'
_computing_data_reduction SAINT
_computing_molecular_graphics 'SHELXTL (Sheldrick, 1997b)'
_computing_publication_material SHELXTL
_computing_structure_refinement 'SHELXL97 (Sheldrick, 1997a)'
_computing_structure_solution 'SHELXS97 (Sheldrick, 1997a)'
_diffrn_ambient_temperature 293(2)
_diffrn_measured_fraction_theta_full 0.999
_diffrn_measured_fraction_theta_max 0.972
_diffrn_measurement_device_type 'Bruker SMART CCD area-detector'
_diffrn_measurement_method \w
_diffrn_radiation_monochromator graphite
_diffrn_radiation_source 'fine-focus sealed tube'
_diffrn_radiation_type MoK\a
_diffrn_radiation_wavelength 0.71073
_diffrn_reflns_av_R_equivalents 0.0555
_diffrn_reflns_av_sigmaI/netI 0.0398
_diffrn_reflns_limit_h_max 24
_diffrn_reflns_limit_h_min -25
_diffrn_reflns_limit_k_max 9
_diffrn_reflns_limit_k_min -9
_diffrn_reflns_limit_l_max 14
_diffrn_reflns_limit_l_min -14
_diffrn_reflns_number 12536
_diffrn_reflns_theta_full 27.50
_diffrn_reflns_theta_max 28.31
_diffrn_reflns_theta_min 2.11
_diffrn_standards_decay_% 0
_diffrn_standards_number 0
_exptl_absorpt_coefficient_mu 1.950
_exptl_absorpt_correction_T_max 0.7204
_exptl_absorpt_correction_T_min 0.6626
_exptl_absorpt_correction_type multi-scan
_exptl_absorpt_process_details '(SADABS; Sheldrick, 1996)'
_exptl_crystal_colour blue
_exptl_crystal_density_diffrn 1.692
_exptl_crystal_density_method 'not measured'
_exptl_crystal_description Block
_exptl_crystal_F_000 772
_exptl_crystal_size_max 0.23
_exptl_crystal_size_mid 0.20
_exptl_crystal_size_min 0.18
_refine_diff_density_max 0.431
_refine_diff_density_min -0.629
_refine_ls_extinction_method none
_refine_ls_goodness_of_fit_ref 1.021
_refine_ls_hydrogen_treatment constr
_refine_ls_matrix_type full
_refine_ls_number_parameters 121
_refine_ls_number_reflns 1960
_refine_ls_number_restraints 6
_refine_ls_restrained_S_all 1.036
_refine_ls_R_factor_all 0.0695
_refine_ls_R_factor_gt 0.0480
_refine_ls_shift/su_max 0.001
_refine_ls_shift/su_mean 0.000
_refine_ls_structure_factor_coef Fsqd
_refine_ls_weighting_details 'calc w = 1/[\s^2^(Fo^2^)+(0.054P)^2^+1.0678P] where P = (Fo^2^+2Fc^2^)/3'
_refine_ls_weighting_scheme calc
_refine_ls_wR_factor_gt 0.1048
_refine_ls_wR_factor_ref 0.1149
_reflns_number_gt 1486
_reflns_number_total 1960
_reflns_threshold_expression I>2\s(I)
_cod_data_source_file ci6642.cif
_cod_data_source_block I
_cod_depositor_comments
;
The following automatic conversions were performed:
'_symmetry_cell_setting' value 'Orthorhombic' changed to 'orthorhombic'
according to '/home/saulius/struct/CIF-dictionaries/cif_core.dic'
dictionary named 'cif_core.dic' version 2.4.1 from 2010-06-29.

Automatic conversion script
Id: cif_fix_enum 1527 2010-12-29 10:47:43Z saulius 

The following automatic conversions were performed:

'_symmetry_cell_setting' value 'Orthorhombic' changed to
'orthorhombic' according to
/home/saulius/struct/CIF-dictionaries/cif_core.dic dictionary named
'cif_core.dic' version 2.4.1 from 2010-06-29.

Automatic conversion script
Id: cif_fix_values 1715 2011-07-08 13:25:40Z adriana 
;
_cod_database_code 2207176

loop_
_symmetry_equiv_pos_as_xyz
'x, y, z'
'-x+1/2, -y, z+1/2'
'x+1/2, -y+1/2, -z+1/2'
'-x, y+1/2, -z'
'-x, -y, -z'
'x-1/2, y, -z-1/2'
'-x-1/2, y-1/2, z-1/2'
'x, -y-1/2, z'

loop_
_atom_site_label
_atom_site_fract_x
_atom_site_fract_y
_atom_site_fract_z
_atom_site_U_iso_or_equiv
_atom_site_adp_type
_atom_site_calc_flag
_atom_site_refinement_flags
_atom_site_occupancy
_atom_site_type_symbol
Cu1 0.17718(3) 0.2500 0.35621(5) 0.03688(19) Uani d S 1 Cu
Cl1 -0.15807(7) 0.2500 0.64774(12) 0.0621(4) Uani d S 1 Cl
Cl2 0.11021(7) 0.2500 0.76824(12) 0.0696(5) Uani d S 1 Cl
S1 0.41022(7) 0.2500 0.46467(14) 0.0673(5) Uani d S 1 S
O1 0.13481(15) 0.2500 0.5109(3) 0.0426(8) Uani d S 1 O
N1 0.08885(18) 0.2500 0.2757(3) 0.0391(9) Uani d S 1 N
N2 0.2176(2) 0.2500 0.1866(3) 0.0499(11) Uani d S 1 N
N3 0.2689(2) 0.2500 0.4250(4) 0.0616(13) Uani d S 1 N
C1 0.0153(2) 0.2500 0.4503(4) 0.0334(9) Uani d S 1 C
C2 0.0695(2) 0.2500 0.5370(4) 0.0326(9) Uani d S 1 C
C3 0.0473(2) 0.2500 0.6579(4) 0.0381(10) Uani d S 1 C
C4 -0.0202(2) 0.2500 0.6908(4) 0.0385(10) Uani d S 1 C
H4 -0.0322 0.2500 0.7714 0.046 Uiso calc SR 1 H
C5 -0.0713(2) 0.2500 0.6035(4) 0.0413(11) Uani d S 1 C
C6 -0.0541(2) 0.2500 0.4868(4) 0.0388(10) Uani d S 1 C
H6 -0.0890 0.2500 0.4294 0.047 Uiso calc SR 1 H
C7 0.0288(2) 0.2500 0.3243(4) 0.0378(10) Uani d S 1 C
H7 -0.0093 0.2500 0.2734 0.045 Uiso calc SR 1 H
C8 0.0941(3) 0.2500 0.1450(4) 0.0669(18) Uani d S 1 C
H8A 0.0550 0.1972 0.1069 0.080 Uiso d PR 0.50 H
H8B 0.0944 0.3943 0.1212 0.080 Uiso d PR 0.50 H
C9 0.1595(3) 0.1659(12) 0.1090(6) 0.054(2) Uani d P 0.50 C
H9A 0.1549 0.0275 0.1167 0.064 Uiso d PR 0.50 H
H9B 0.1694 0.1952 0.0258 0.064 Uiso d PR 0.50 H
C10 0.2603(3) 0.0826(7) 0.1630(4) 0.0922(17) Uani d U 1 C
H10A 0.2690 0.0730 0.0786 0.138 Uiso calc R 1 H
H10B 0.2366 -0.0310 0.1899 0.138 Uiso calc R 1 H
H10C 0.3035 0.0949 0.2049 0.138 Uiso calc R 1 H
C12 0.3274(2) 0.2500 0.4415(4) 0.0488(12) Uani d S 1 C

loop_
_atom_site_aniso_label
_atom_site_aniso_U_11
_atom_site_aniso_U_22
_atom_site_aniso_U_33
_atom_site_aniso_U_12
_atom_site_aniso_U_13
_atom_site_aniso_U_23
Cu1 0.0276(3) 0.0524(4) 0.0307(3) 0.000 0.0030(2) 0.000
Cl1 0.0363(6) 0.0947(11) 0.0553(8) 0.000 0.0164(6) 0.000
Cl2 0.0494(8) 0.1243(14) 0.0351(7) 0.000 -0.0052(6) 0.000
S1 0.0334(7) 0.1052(13) 0.0633(9) 0.000 -0.0025(6) 0.000
O1 0.0285(15) 0.070(2) 0.0290(16) 0.000 0.0020(12) 0.000
N1 0.0321(19) 0.057(2) 0.0285(19) 0.000 0.0019(15) 0.000
N2 0.032(2) 0.085(3) 0.032(2) 0.000 0.0061(17) 0.000
N3 0.036(2) 0.107(4) 0.042(3) 0.000 -0.002(2) 0.000
C1 0.031(2) 0.036(2) 0.033(2) 0.000 0.0068(17) 0.000
C2 0.033(2) 0.035(2) 0.030(2) 0.000 0.0008(17) 0.000
C3 0.039(3) 0.044(3) 0.031(2) 0.000 -0.0019(18) 0.000
C4 0.044(3) 0.044(3) 0.028(2) 0.000 0.010(2) 0.000
C5 0.032(2) 0.047(3) 0.045(3) 0.000 0.012(2) 0.000
C6 0.033(2) 0.046(3) 0.037(2) 0.000 -0.0002(19) 0.000
C7 0.031(2) 0.049(3) 0.033(2) 0.000 -0.0030(18) 0.000
C8 0.043(3) 0.126(6) 0.031(3) 0.000 0.003(2) 0.000
C9 0.041(4) 0.087(6) 0.033(3) -0.001(3) 0.004(3) -0.006(3)
C10 0.136(4) 0.063(3) 0.077(3) -0.006(3) 0.058(3) -0.009(2)
C12 0.038(3) 0.076(4) 0.033(2) 0.000 0.006(2) 0.000

loop_
_atom_type_symbol
_atom_type_description
_atom_type_scat_dispersion_real
_atom_type_scat_dispersion_imag
_atom_type_scat_source
C C 0.0033 0.0016 'International Tables Vol C Tables 4.2.6.8 and 6.1.1.4'
H H 0.0000 0.0000 'International Tables Vol C Tables 4.2.6.8 and 6.1.1.4'
Cl Cl 0.1484 0.1585 'International Tables Vol C Tables 4.2.6.8 and 6.1.1.4'
Cu Cu 0.3201 1.2651 'International Tables Vol C Tables 4.2.6.8 and 6.1.1.4'
N N 0.0061 0.0033 'International Tables Vol C Tables 4.2.6.8 and 6.1.1.4'
O O 0.0106 0.0060 'International Tables Vol C Tables 4.2.6.8 and 6.1.1.4'
S S 0.1246 0.1234 'International Tables Vol C Tables 4.2.6.8 and 6.1.1.4'

loop_
_geom_angle_atom_site_label_1
_geom_angle_atom_site_label_2
_geom_angle_atom_site_label_3
_geom_angle_site_symmetry_1
_geom_angle_site_symmetry_3
_geom_angle
_geom_angle_publ_flag
O1 Cu1 N1 . . 92.49(14) y
O1 Cu1 N3 . . 91.85(16) y
N1 Cu1 N3 . . 175.66(16) y
O1 Cu1 N2 . . 177.06(14) y
N1 Cu1 N2 . . 84.56(15) y
N3 Cu1 N2 . . 91.10(17) y
C2 O1 Cu1 . . 128.3(3) ?
C7 N1 C8 . . 119.1(4) ?
C7 N1 Cu1 . . 127.1(3) ?
C8 N1 Cu1 . . 113.8(3) ?
C10 N2 C10 8_565 . 106.8(5) ?
C10 N2 C9 8_565 . 128.2(5) ?
C10 N2 C9 . . 90.4(4) ?
C10 N2 C9 8_565 8_565 90.4(4) ?
C10 N2 C9 . 8_565 128.2(5) ?
C10 N2 Cu1 8_565 . 112.6(2) ?
C10 N2 Cu1 . . 112.6(2) ?
C9 N2 Cu1 . . 104.2(3) ?
C9 N2 Cu1 8_565 . 104.2(3) ?
C12 N3 Cu1 . . 165.8(4) ?
C6 C1 C2 . . 120.3(4) ?
C6 C1 C7 . . 117.4(4) ?
C2 C1 C7 . . 122.3(4) ?
O1 C2 C3 . . 120.6(4) ?
O1 C2 C1 . . 124.2(4) ?
C3 C2 C1 . . 115.2(4) ?
C4 C3 C2 . . 123.3(4) ?
C4 C3 Cl2 . . 118.8(3) ?
C2 C3 Cl2 . . 117.9(3) ?
C3 C4 C5 . . 119.5(4) ?
C3 C4 H4 . . 120.2 ?
C5 C4 H4 . . 120.2 ?
C6 C5 C4 . . 120.4(4) ?
C6 C5 Cl1 . . 120.7(4) ?
C4 C5 Cl1 . . 118.8(4) ?
C5 C6 C1 . . 121.2(4) ?
C5 C6 H6 . . 119.4 ?
C1 C6 H6 . . 119.4 ?
N1 C7 C1 . . 125.6(4) ?
N1 C7 H7 . . 117.2 ?
C1 C7 H7 . . 117.2 ?
C9 C8 N1 . . 109.7(4) ?
C9 C8 N1 8_565 . 109.7(4) ?
C9 C8 H8A . . 114.6 ?
N1 C8 H8A . . 113.3 ?
C9 C8 H8B . . 108.3 ?
N1 C8 H8B . . 104.8 ?
H8A C8 H8B . . 105.4 ?
C8 C9 N2 . . 109.0(5) ?
C8 C9 H9A . . 107.1 ?
N2 C9 H9A . . 113.3 ?
C8 C9 H9B . . 110.6 ?
N2 C9 H9B . . 108.6 ?
H9A C9 H9B . . 108.1 ?
N2 C10 H10A . . 109.5 ?
N2 C10 H10B . . 109.5 ?
H10A C10 H10B . . 109.5 ?
N2 C10 H10C . . 109.5 ?
H10A C10 H10C . . 109.5 ?
H10B C10 H10C . . 109.5 ?
N3 C12 S1 . . 179.9(5) ?

loop_
_geom_bond_atom_site_label_1
_geom_bond_atom_site_label_2
_geom_bond_site_symmetry_2
_geom_bond_distance
_geom_bond_publ_flag
Cu1 O1 . 1.912(3) y
Cu1 N1 . 1.927(4) y
Cu1 N3 . 1.930(4) y
Cu1 N2 . 2.050(4) y
Cl1 C5 . 1.746(4) ?
Cl2 C3 . 1.730(5) ?
S1 C12 . 1.619(5) ?
O1 C2 . 1.294(5) ?
N1 C7 . 1.280(5) ?
N1 C8 . 1.464(6) ?
N2 C10 8_565 1.450(5) ?
N2 C10 . 1.450(5) ?
N2 C9 . 1.533(8) ?
N2 C9 8_565 1.533(8) ?
N3 C12 . 1.144(6) ?
C1 C6 . 1.401(6) ?
C1 C2 . 1.425(6) ?
C1 C7 . 1.431(6) ?
C2 C3 . 1.417(6) ?
C3 C4 . 1.354(6) ?
C4 C5 . 1.387(7) ?
C4 H4 . 0.93 ?
C5 C6 . 1.345(7) ?
C6 H6 . 0.93 ?
C7 H7 . 0.93 ?
C8 C9 . 1.449(8) ?
C8 C9 8_565 1.449(8) ?
C8 H8A . 0.94 ?
C8 H8B . 1.04 ?
C9 C9 8_565 1.169(16) ?
C9 H9A . 0.97 ?
C9 H9B . 0.97 ?
C10 H10A . 0.96 ?
C10 H10B . 0.96 ?
C10 H10C . 0.96 ?

loop_
_geom_torsion_atom_site_label_1
_geom_torsion_atom_site_label_2
_geom_torsion_atom_site_label_3
_geom_torsion_atom_site_label_4
_geom_torsion_site_symmetry_1
_geom_torsion_site_symmetry_4
_geom_torsion
N1 Cu1 O1 C2 . . 0.0
N3 Cu1 O1 C2 . . 180.0
O1 Cu1 N1 C7 . . 0.0
N2 Cu1 N1 C7 . . 180.0
O1 Cu1 N1 C8 . . 180.0
N2 Cu1 N1 C8 . . 0.0
N1 Cu1 N2 C10 . 8_565 119.6(3)
N3 Cu1 N2 C10 . 8_565 -60.4(3)
N1 Cu1 N2 C10 . . -119.6(3)
N3 Cu1 N2 C10 . . 60.4(3)
N1 Cu1 N2 C9 . . -23.2(3)
N3 Cu1 N2 C9 . . 156.8(3)
N1 Cu1 N2 C9 . 8_565 23.2(3)
N3 Cu1 N2 C9 . 8_565 -156.8(3)
O1 Cu1 N3 C12 . . 180.000(2)
N2 Cu1 N3 C12 . . 0.000(2)
Cu1 O1 C2 C3 . . 180.0
Cu1 O1 C2 C1 . . 0.0
C6 C1 C2 O1 . . 180.0
C7 C1 C2 O1 . . 0.0
C6 C1 C2 C3 . . 0.0
C7 C1 C2 C3 . . 180.0
O1 C2 C3 C4 . . 180.0
C1 C2 C3 C4 . . 0.0
O1 C2 C3 Cl2 . . 0.0
C1 C2 C3 Cl2 . . 180.0
C2 C3 C4 C5 . . 0.0
Cl2 C3 C4 C5 . . 180.0
C3 C4 C5 C6 . . 0.0
C3 C4 C5 Cl1 . . 180.0
C4 C5 C6 C1 . . 0.0
Cl1 C5 C6 C1 . . 180.0
C2 C1 C6 C5 . . 0.0
C7 C1 C6 C5 . . 180.0
C8 N1 C7 C1 . . 180.0
Cu1 N1 C7 C1 . . 0.0
C6 C1 C7 N1 . . 180.0
C2 C1 C7 N1 . . 0.0
C7 N1 C8 C9 . . -154.6(4)
Cu1 N1 C8 C9 . . 25.4(4)
C7 N1 C8 C9 . 8_565 154.6(4)
Cu1 N1 C8 C9 . 8_565 -25.4(4)
N1 C8 C9 C9 . 8_565 -99.1(3)
C9 C8 C9 N2 8_565 . 53.6(5)
N1 C8 C9 N2 . . -45.5(6)
C10 N2 C9 C9 8_565 8_565 -38.7(3)
C10 N2 C9 C9 . 8_565 -150.6(3)
Cu1 N2 C9 C9 . 8_565 95.98(15)
C10 N2 C9 C8 8_565 . -91.5(6)
C10 N2 C9 C8 . . 156.6(5)
C9 N2 C9 C8 8_565 . -52.8(5)
Cu1 N2 C9 C8 . . 43.1(5)
